data_9000027
loop_
_publ_author_name
'Pabst, A.'

_publ_section_title
;
 Crystal structure of gillespite, BaFeSi4O10
;
_journal_name_full 'American Mineralogist'
_journal_page_first 372
_journal_page_last 390
_journal_volume 28
_journal_year 1943
_chemical_formula_sum 'Ba Fe O10 Si4'
_chemical_name_mineral Gillespite
_space_group_IT_number 130
_symmetry_space_group_name_Hall 'P 4ab 2n -1ab'
_symmetry_space_group_name_H-M 'P 4/n c c :1'
_cell_angle_alpha 90
_cell_angle_beta 90
_cell_angle_gamma 90
_cell_length_a 7.495
_cell_length_b 7.495
_cell_length_c 16.050
_cell_formula_units_Z 4
_cell_volume 901.609
_database_code_amcsd 0000030
_exptl_crystal_density_diffrn 3.429
_cod_original_sg_symbol_H-M 'P 4/n c c'
_cod_original_formula_sum 'Ba Fe Si4 O10'
_cod_database_code 9000027

loop_
_space_group_symop_operation_xyz
x,y,z
1/2-y,1/2-x,1/2+z
y,x,1/2-z
y,-x,-z
1/2-y,1/2+x,z
x,-y,1/2+z
1/2-x,1/2+y,1/2-z
1/2+x,1/2+y,-z
-x,-y,z
1/2+y,1/2+x,1/2+z
-y,-x,1/2-z
-y,x,-z
1/2+y,1/2-x,z
-x,y,1/2+z
1/2+x,1/2-y,1/2-z
1/2-x,1/2-y,-z

loop_
_atom_site_label
_atom_site_fract_x
_atom_site_fract_y
_atom_site_fract_z
Ba 0.00000 0.00000 0.00000
Fe 0.00000 0.50000 0.09000
Si 0.27000 0.17500 0.15500
O1 0.21500 0.21500 0.25000
O2 0.46500 0.24000 0.14000
O3 0.13500 0.27500 0.09000

loop_
_cod_related_entry_id
_cod_related_entry_database
_cod_related_entry_code
1 AMCSD 0000030
